data_7025401
loop_
_publ_author_name
'Miao, Yan-Li'
'Liu, Jun-Liang'
'Lin, Zhuo-Jia'
'Ou, Yong-Cong'
'Leng, Ji-Dong'
'Tong, Ming-Liang'

_publ_section_title
;
 Synthesis, structures, adsorption behaviour and magnetic properties of a
 new family of polynuclear iron clusters.
;
_journal_issue 20
_journal_name_full 'Dalton transactions (Cambridge, England : 2003)'
_journal_page_first 4893
_journal_page_last 4902
_journal_paper_doi 10.1039/c000126k
_journal_volume 39
_journal_year 2010
_chemical_formula_sum 'C84 H51 Cl Fe6 N12 O31'
_chemical_formula_weight 2094.92
_chemical_name_systematic
;
?
;
_space_group_IT_number 148
_symmetry_cell_setting hexagonal
_symmetry_space_group_name_Hall '-R 3'
_symmetry_space_group_name_H-M 'R -3 :H'
_atom_sites_solution_hydrogens geom
_atom_sites_solution_primary direct
_atom_sites_solution_secondary difmap
_audit_creation_method SHELXL-97
_cell_angle_alpha 90.00
_cell_angle_beta 90.00
_cell_angle_gamma 120.00
_cell_formula_units_Z 3
_cell_length_a 21.6568(12)
_cell_length_b 21.6568(12)
_cell_length_c 16.8587(12)
_cell_measurement_temperature 293(2)
_cell_volume 6847.7(7)
_computing_cell_refinement 'PROCESS-AUTO (Rigaku, 1998)'
_computing_data_collection 'PROCESS-AUTO (Rigaku, 1998)'
_computing_data_reduction 'PROCESS-AUTO (Rigaku, 1998)'
_computing_molecular_graphics 'Bruker SHELXTL'
_computing_publication_material 'Bruker SHELXTL'
_computing_structure_refinement 'Bruker SHELXTL'
_computing_structure_solution 'Bruker SHELXTL'
_diffrn_ambient_temperature 293(2)
_diffrn_measured_fraction_theta_full 0.997
_diffrn_measured_fraction_theta_max 0.997
_diffrn_measurement_device_type 'Rigaku R-AXIS SPIDER IP'
_diffrn_measurement_method '\w scans'
_diffrn_radiation_monochromator graphite
_diffrn_radiation_source 'fine-focus sealed tube'
_diffrn_radiation_type MoK\a
_diffrn_radiation_wavelength 0.71073
_diffrn_reflns_av_R_equivalents 0.0337
_diffrn_reflns_av_sigmaI/netI 0.0239
_diffrn_reflns_limit_h_max 26
_diffrn_reflns_limit_h_min -28
_diffrn_reflns_limit_k_max 28
_diffrn_reflns_limit_k_min -28
_diffrn_reflns_limit_l_max 21
_diffrn_reflns_limit_l_min -21
_diffrn_reflns_number 20105
_diffrn_reflns_theta_full 27.48
_diffrn_reflns_theta_max 27.48
_diffrn_reflns_theta_min 3.12
_exptl_absorpt_coefficient_mu 1.045
_exptl_absorpt_correction_T_max 0.8590
_exptl_absorpt_correction_T_min 0.7875
_exptl_absorpt_correction_type multi-scan
_exptl_absorpt_process_details '(ABSCOR; Higashi, 1995)'
_exptl_crystal_colour 'dark red'
_exptl_crystal_density_diffrn 1.524
_exptl_crystal_density_method 'not measured'
_exptl_crystal_description cubic
_exptl_crystal_F_000 3180
_exptl_crystal_size_max 0.24
_exptl_crystal_size_mid 0.19
_exptl_crystal_size_min 0.15
_refine_diff_density_max 0.536
_refine_diff_density_min -0.300
_refine_diff_density_rms 0.083
_refine_ls_extinction_method none
_refine_ls_goodness_of_fit_ref 1.062
_refine_ls_hydrogen_treatment constr
_refine_ls_matrix_type full
_refine_ls_number_parameters 213
_refine_ls_number_reflns 3488
_refine_ls_number_restraints 12
_refine_ls_restrained_S_all 1.084
_refine_ls_R_factor_all 0.0592
_refine_ls_R_factor_gt 0.0441
_refine_ls_shift/su_max 0.002
_refine_ls_shift/su_mean 0.000
_refine_ls_structure_factor_coef Fsqd
_refine_ls_weighting_details 'calc w=1/[\s^2^(Fo^2^)+(0.0996P)^2^+1.3045P] where P=(Fo^2^+2Fc^2^)/3'
_refine_ls_weighting_scheme calc
_refine_ls_wR_factor_gt 0.1362
_refine_ls_wR_factor_ref 0.1482
_reflns_number_gt 2658
_reflns_number_total 3488
_reflns_threshold_expression >2sigma(I)
_cod_data_source_file c000126k.txt
_cod_data_source_block complex5
_cod_original_sg_symbol_H-M R-3
_cod_database_code 7025401

loop_
_symmetry_equiv_pos_as_xyz
'x, y, z'
'-y, x-y, z'
'-x+y, -x, z'
'x+2/3, y+1/3, z+1/3'
'-y+2/3, x-y+1/3, z+1/3'
'-x+y+2/3, -x+1/3, z+1/3'
'x+1/3, y+2/3, z+2/3'
'-y+1/3, x-y+2/3, z+2/3'
'-x+y+1/3, -x+2/3, z+2/3'
'-x, -y, -z'
'y, -x+y, -z'
'x-y, x, -z'
'-x+2/3, -y+1/3, -z+1/3'
'y+2/3, -x+y+1/3, -z+1/3'
'x-y+2/3, x+1/3, -z+1/3'
'-x+1/3, -y+2/3, -z+2/3'
'y+1/3, -x+y+2/3, -z+2/3'
'x-y+1/3, x+2/3, -z+2/3'

loop_
_atom_site_label
_atom_site_type_symbol
_atom_site_fract_x
_atom_site_fract_y
_atom_site_fract_z
_atom_site_U_iso_or_equiv
_atom_site_adp_type
_atom_site_occupancy
_atom_site_symmetry_multiplicity
_atom_site_calc_flag
_atom_site_refinement_flags
Fe1 Fe 0.90052(2) 0.00469(2) 0.90723(2) 0.03861(18) Uani 1 1 d .
Cl1 Cl 1.0000 0.0000 1.0000 0.0361(3) Uani 1 6 d S
O1 O 1.01203(10) 0.08693(10) 0.85032(11) 0.0421(4) Uani 1 1 d .
O2 O 1.06459(12) 0.15888(13) 0.74525(14) 0.0627(6) Uani 1 1 d .
O3 O 0.83613(10) -0.08030(10) 1.00760(11) 0.0427(4) Uani 1 1 d .
O4 O 0.72836(14) -0.1494(2) 1.06032(17) 0.0957(11) Uani 1 1 d .
N1 N 0.88599(13) 0.05322(12) 0.80112(13) 0.0430(5) Uani 1 1 d .
N2 N 0.78561(12) -0.04054(13) 0.89210(13) 0.0413(5) Uani 1 1 d .
C1 C 0.93917(17) 0.09942(15) 0.75590(16) 0.0459(6) Uani 1 1 d .
C2 C 0.9270(2) 0.1271(2) 0.6862(2) 0.0622(9) Uani 1 1 d .
H2 H 0.9653 0.1602 0.6560 0.075 Uiso 1 1 calc R
C3 C 0.8582(2) 0.1050(2) 0.6624(2) 0.0683(10) Uani 1 1 d .
H3 H 0.8499 0.1222 0.6154 0.082 Uiso 1 1 calc R
C4 C 0.80091(19) 0.05675(19) 0.7092(2) 0.0587(8) Uani 1 1 d .
C5 C 0.81800(16) 0.03204(16) 0.77864(17) 0.0461(6) Uani 1 1 d .
C6 C 0.76291(15) -0.01913(16) 0.82852(17) 0.0450(6) Uani 1 1 d .
C7 C 0.69115(17) -0.04510(18) 0.81015(19) 0.0534(7) Uani 1 1 d .
C8 C 0.64117(16) -0.09647(19) 0.8625(2) 0.0578(8) Uani 1 1 d .
H8 H 0.5927 -0.1160 0.8528 0.069 Uiso 1 1 calc R
C9 C 0.66350(16) -0.11791(19) 0.9275(2) 0.0545(7) Uani 1 1 d .
H9 H 0.6306 -0.1513 0.9626 0.065 Uiso 1 1 calc R
C10 C 0.73713(15) -0.08860(16) 0.94019(17) 0.0443(6) Uani 1 1 d .
C11 C 0.7271(2) 0.0299(2) 0.6924(2) 0.0723(11) Uani 1 1 d .
H11 H 0.7147 0.0463 0.6476 0.087 Uiso 1 1 calc R
C12 C 0.6749(2) -0.0185(2) 0.7396(2) 0.0722(11) Uani 1 1 d .
H12 H 0.6275 -0.0350 0.7262 0.087 Uiso 1 1 calc R
C13 C 1.01225(15) 0.11797(15) 0.78477(17) 0.0433(6) Uani 1 1 d .
C14 C 0.76811(16) -0.10893(17) 1.00940(18) 0.0504(7) Uani 1 1 d .
O5 O 1.0000 0.0000 0.6160(13) 0.178(8) Uani 0.50 3 d SP
O1W O 0.6034(5) -0.1872(6) 1.1356(4) 0.144(3) Uani 0.50 1 d PU
O1W' O 0.5605(7) -0.2567(6) 1.1177(6) 0.171(4) Uani 0.50 1 d PU

loop_
_atom_site_aniso_label
_atom_site_aniso_U_11
_atom_site_aniso_U_22
_atom_site_aniso_U_33
_atom_site_aniso_U_23
_atom_site_aniso_U_13
_atom_site_aniso_U_12
Fe1 0.0376(2) 0.0396(3) 0.0421(3) -0.00305(14) -0.00501(14) 0.02186(18)
Cl1 0.0344(5) 0.0344(5) 0.0395(7) 0.000 0.000 0.0172(2)
O1 0.0403(10) 0.0433(10) 0.0435(10) 0.0048(8) -0.0015(7) 0.0214(9)
O2 0.0515(13) 0.0645(15) 0.0667(14) 0.0243(11) 0.0046(11) 0.0249(12)
O3 0.0339(10) 0.0457(11) 0.0476(10) 0.0029(8) -0.0004(7) 0.0192(8)
O4 0.0418(13) 0.140(3) 0.0838(18) 0.0576(19) 0.0108(12) 0.0294(16)
N1 0.0432(13) 0.0412(12) 0.0475(12) -0.0013(9) -0.0065(10) 0.0233(10)
N2 0.0364(12) 0.0422(12) 0.0476(11) -0.0043(9) -0.0064(9) 0.0214(10)
C1 0.0510(16) 0.0430(15) 0.0456(14) 0.0035(11) -0.0027(12) 0.0250(13)
C2 0.060(2) 0.066(2) 0.0612(18) 0.0188(16) -0.0018(15) 0.0314(18)
C3 0.071(2) 0.080(2) 0.0612(19) 0.0190(18) -0.0108(17) 0.043(2)
C4 0.058(2) 0.065(2) 0.0607(18) 0.0007(15) -0.0173(15) 0.0369(17)
C5 0.0458(16) 0.0469(16) 0.0501(15) -0.0036(12) -0.0101(12) 0.0265(13)
C6 0.0426(15) 0.0464(15) 0.0519(15) -0.0086(12) -0.0108(12) 0.0266(13)
C7 0.0453(17) 0.0599(19) 0.0603(18) -0.0065(14) -0.0122(13) 0.0303(15)
C8 0.0372(15) 0.066(2) 0.0706(19) -0.0100(16) -0.0123(14) 0.0256(15)
C9 0.0371(15) 0.0590(19) 0.0635(19) -0.0053(15) -0.0039(13) 0.0211(14)
C10 0.0368(14) 0.0457(15) 0.0503(15) -0.0056(12) -0.0036(11) 0.0207(12)
C11 0.062(2) 0.083(3) 0.074(2) 0.0132(19) -0.0210(18) 0.038(2)
C12 0.053(2) 0.087(3) 0.080(2) 0.000(2) -0.0247(18) 0.038(2)
C13 0.0462(15) 0.0369(14) 0.0467(15) 0.0039(11) -0.0011(11) 0.0207(12)
C14 0.0363(15) 0.0571(18) 0.0549(16) 0.0034(14) -0.0005(12) 0.0212(14)
O5 0.164(11) 0.164(11) 0.21(2) 0.000 0.000 0.082(6)
O1W 0.124(6) 0.177(7) 0.092(4) -0.017(5) 0.053(4) 0.046(5)
O1W' 0.194(8) 0.139(7) 0.120(6) -0.011(5) 0.035(6) 0.039(6)

loop_
_atom_type_symbol
_atom_type_description
_atom_type_scat_dispersion_real
_atom_type_scat_dispersion_imag
_atom_type_scat_source
C C 0.0033 0.0016 'International Tables Vol C Tables 4.2.6.8 and 6.1.1.4'
H H 0.0000 0.0000 'International Tables Vol C Tables 4.2.6.8 and 6.1.1.4'
N N 0.0061 0.0033 'International Tables Vol C Tables 4.2.6.8 and 6.1.1.4'
O O 0.0106 0.0060 'International Tables Vol C Tables 4.2.6.8 and 6.1.1.4'
Cl Cl 0.1484 0.1585 'International Tables Vol C Tables 4.2.6.8 and 6.1.1.4'
Fe Fe 0.3463 0.8444 'International Tables Vol C Tables 4.2.6.8 and 6.1.1.4'

loop_
_geom_angle_atom_site_label_1
_geom_angle_atom_site_label_2
_geom_angle_atom_site_label_3
_geom_angle
_geom_angle_site_symmetry_1
_geom_angle_site_symmetry_3
O1 Fe1 O3 156.93(8) 2_645 11_667
O1 Fe1 N1 97.46(8) 2_645 .
O3 Fe1 N1 100.72(8) 11_667 .
O1 Fe1 N2 99.44(8) 2_645 .
O3 Fe1 N2 99.29(8) 11_667 .
N1 Fe1 N2 73.34(9) . .
O1 Fe1 O1 86.03(10) 2_645 .
O3 Fe1 O1 87.30(7) 11_667 .
N1 Fe1 O1 69.11(8) . .
N2 Fe1 O1 142.45(8) . .
O1 Fe1 O3 87.49(7) 2_645 .
O3 Fe1 O3 86.79(2) 11_667 .
N1 Fe1 O3 142.21(8) . .
N2 Fe1 O3 68.89(8) . .
O1 Fe1 O3 148.66(7) . .
O1 Fe1 Cl1 78.55(5) 2_645 .
O3 Fe1 Cl1 78.38(5) 11_667 .
N1 Fe1 Cl1 143.49(7) . .
N2 Fe1 Cl1 143.15(6) . .
O1 Fe1 Cl1 74.40(5) . .
O3 Fe1 Cl1 74.26(5) . .
Fe1 Cl1 Fe1 90.086(12) 10_757 2_645
Fe1 Cl1 Fe1 180.0 10_757 .
Fe1 Cl1 Fe1 89.914(12) 2_645 .
Fe1 Cl1 Fe1 89.914(12) 10_757 11_667
Fe1 Cl1 Fe1 180.0 2_645 11_667
Fe1 Cl1 Fe1 90.086(12) . 11_667
Fe1 Cl1 Fe1 90.086(12) 10_757 3_765
Fe1 Cl1 Fe1 89.914(12) 2_645 3_765
Fe1 Cl1 Fe1 89.914(12) . 3_765
Fe1 Cl1 Fe1 90.086(12) 11_667 3_765
Fe1 Cl1 Fe1 89.914(12) 10_757 12_547
Fe1 Cl1 Fe1 90.086(12) 2_645 12_547
Fe1 Cl1 Fe1 90.086(12) . 12_547
Fe1 Cl1 Fe1 89.914(12) 11_667 12_547
Fe1 Cl1 Fe1 180.0 3_765 12_547
C13 O1 Fe1 124.45(17) . 3_765
C13 O1 Fe1 118.31(17) . .
Fe1 O1 Fe1 117.13(8) 3_765 .
C14 O3 Fe1 123.96(18) . 12_547
C14 O3 Fe1 118.67(18) . .
Fe1 O3 Fe1 117.27(9) 12_547 .
C1 N1 C5 118.7(2) . .
C1 N1 Fe1 123.82(19) . .
C5 N1 Fe1 117.40(19) . .
C10 N2 C6 118.3(2) . .
C10 N2 Fe1 123.97(19) . .
C6 N2 Fe1 117.76(19) . .
N1 C1 C2 121.8(3) . .
N1 C1 C13 114.6(2) . .
C2 C1 C13 123.6(3) . .
C3 C2 C1 119.8(3) . .
C3 C2 H2 120.1 . .
C1 C2 H2 120.1 . .
C2 C3 C4 119.7(3) . .
C2 C3 H3 120.1 . .
C4 C3 H3 120.1 . .
C3 C4 C5 116.7(3) . .
C3 C4 C11 125.8(3) . .
C5 C4 C11 117.5(3) . .
N1 C5 C4 123.3(3) . .
N1 C5 C6 116.2(2) . .
C4 C5 C6 120.5(3) . .
N2 C6 C7 124.0(3) . .
N2 C6 C5 115.3(2) . .
C7 C6 C5 120.8(3) . .
C6 C7 C8 116.1(3) . .
C6 C7 C12 117.8(3) . .
C8 C7 C12 126.1(3) . .
C9 C8 C7 120.4(3) . .
C9 C8 H8 119.8 . .
C7 C8 H8 119.8 . .
C8 C9 C10 118.8(3) . .
C8 C9 H9 120.6 . .
C10 C9 H9 120.6 . .
N2 C10 C9 122.4(3) . .
N2 C10 C14 114.1(2) . .
C9 C10 C14 123.5(3) . .
C12 C11 C4 122.0(3) . .
C12 C11 H11 119.0 . .
C4 C11 H11 119.0 . .
C11 C12 C7 121.3(3) . .
C11 C12 H12 119.3 . .
C7 C12 H12 119.3 . .
O2 C13 O1 126.9(3) . .
O2 C13 C1 119.0(3) . .
O1 C13 C1 114.0(2) . .
O4 C14 O3 126.2(3) . .
O4 C14 C10 119.6(3) . .
O3 C14 C10 114.2(3) . .

loop_
_geom_bond_atom_site_label_1
_geom_bond_atom_site_label_2
_geom_bond_distance
_geom_bond_site_symmetry_2
Fe1 O1 2.1057(19) 2_645
Fe1 O3 2.1078(19) 11_667
Fe1 N1 2.176(2) .
Fe1 N2 2.186(2) .
Fe1 O1 2.3713(19) .
Fe1 O3 2.3726(19) .
Fe1 Cl1 2.7048(4) .
Cl1 Fe1 2.7048(4) 10_757
Cl1 Fe1 2.7048(4) 2_645
Cl1 Fe1 2.7048(4) 11_667
Cl1 Fe1 2.7048(4) 3_765
Cl1 Fe1 2.7048(4) 12_547
O1 C13 1.292(3) .
O1 Fe1 2.1057(19) 3_765
O2 C13 1.229(4) .
O3 C14 1.282(4) .
O3 Fe1 2.1078(19) 12_547
O4 C14 1.222(4) .
N1 C1 1.325(4) .
N1 C5 1.359(4) .
N2 C10 1.323(4) .
N2 C6 1.354(4) .
C1 C2 1.403(4) .
C1 C13 1.506(4) .
C2 C3 1.378(5) .
C2 H2 0.9300 .
C3 C4 1.400(5) .
C3 H3 0.9300 .
C4 C5 1.411(4) .
C4 C11 1.429(5) .
C5 C6 1.427(4) .
C6 C7 1.398(4) .
C7 C8 1.408(5) .
C7 C12 1.439(5) .
C8 C9 1.369(5) .
C8 H8 0.9300 .
C9 C10 1.407(4) .
C9 H9 0.9300 .
C10 C14 1.517(4) .
C11 C12 1.351(6) .
C11 H11 0.9300 .
C12 H12 0.9300 .
O1W O1W' 1.350(13) .

loop_
_geom_torsion_atom_site_label_1
_geom_torsion_atom_site_label_2
_geom_torsion_atom_site_label_3
_geom_torsion_atom_site_label_4
_geom_torsion
_geom_torsion_site_symmetry_1
_geom_torsion_site_symmetry_4
O1 Fe1 Cl1 Fe1 -171(100) 2_645 10_757
O3 Fe1 Cl1 Fe1 9(100) 11_667 10_757
N1 Fe1 Cl1 Fe1 102(100) . 10_757
N2 Fe1 Cl1 Fe1 -81(100) . 10_757
O1 Fe1 Cl1 Fe1 100(100) . 10_757
O3 Fe1 Cl1 Fe1 -80(100) . 10_757
O1 Fe1 Cl1 Fe1 -0.46(6) 2_645 2_645
O3 Fe1 Cl1 Fe1 -179.93(5) 11_667 2_645
N1 Fe1 Cl1 Fe1 -87.55(10) . 2_645
N2 Fe1 Cl1 Fe1 90.05(11) . 2_645
O1 Fe1 Cl1 Fe1 -89.50(5) . 2_645
O3 Fe1 Cl1 Fe1 90.15(5) . 2_645
O1 Fe1 Cl1 Fe1 179.54(6) 2_645 11_667
O3 Fe1 Cl1 Fe1 0.07(5) 11_667 11_667
N1 Fe1 Cl1 Fe1 92.45(10) . 11_667
N2 Fe1 Cl1 Fe1 -89.95(11) . 11_667
O1 Fe1 Cl1 Fe1 90.50(5) . 11_667
O3 Fe1 Cl1 Fe1 -89.85(5) . 11_667
O1 Fe1 Cl1 Fe1 89.45(5) 2_645 3_765
O3 Fe1 Cl1 Fe1 -90.01(6) 11_667 3_765
N1 Fe1 Cl1 Fe1 2.37(10) . 3_765
N2 Fe1 Cl1 Fe1 179.96(10) . 3_765
O1 Fe1 Cl1 Fe1 0.42(5) . 3_765
O3 Fe1 Cl1 Fe1 -179.94(5) . 3_765
O1 Fe1 Cl1 Fe1 -90.55(5) 2_645 12_547
O3 Fe1 Cl1 Fe1 89.99(6) 11_667 12_547
N1 Fe1 Cl1 Fe1 -177.63(10) . 12_547
N2 Fe1 Cl1 Fe1 -0.04(10) . 12_547
O1 Fe1 Cl1 Fe1 -179.58(5) . 12_547
O3 Fe1 Cl1 Fe1 0.06(5) . 12_547
O1 Fe1 O1 C13 96.57(19) 2_645 .
O3 Fe1 O1 C13 -105.5(2) 11_667 .
N1 Fe1 O1 C13 -2.97(19) . .
N2 Fe1 O1 C13 -3.8(3) . .
O3 Fe1 O1 C13 175.14(18) . .
Cl1 Fe1 O1 C13 175.8(2) . .
O1 Fe1 O1 Fe1 -79.81(11) 2_645 3_765
O3 Fe1 O1 Fe1 78.09(10) 11_667 3_765
N1 Fe1 O1 Fe1 -179.36(12) . 3_765
N2 Fe1 O1 Fe1 179.85(10) . 3_765
O3 Fe1 O1 Fe1 -1.25(19) . 3_765
Cl1 Fe1 O1 Fe1 -0.60(7) . 3_765
O1 Fe1 O3 C14 -104.8(2) 2_645 .
O3 Fe1 O3 C14 97.6(2) 11_667 .
N1 Fe1 O3 C14 -5.8(3) . .
N2 Fe1 O3 C14 -3.7(2) . .
O1 Fe1 O3 C14 177.1(2) . .
Cl1 Fe1 O3 C14 176.4(2) . .
O1 Fe1 O3 Fe1 78.72(10) 2_645 12_547
O3 Fe1 O3 Fe1 -78.92(8) 11_667 12_547
N1 Fe1 O3 Fe1 177.67(10) . 12_547
N2 Fe1 O3 Fe1 179.84(12) . 12_547
O1 Fe1 O3 Fe1 0.56(18) . 12_547
Cl1 Fe1 O3 Fe1 -0.09(7) . 12_547
O1 Fe1 N1 C1 -80.5(2) 2_645 .
O3 Fe1 N1 C1 85.2(2) 11_667 .
N2 Fe1 N1 C1 -178.2(2) . .
O1 Fe1 N1 C1 2.3(2) . .
O3 Fe1 N1 C1 -176.09(19) . .
Cl1 Fe1 N1 C1 0.3(3) . .
O1 Fe1 N1 C5 96.4(2) 2_645 .
O3 Fe1 N1 C5 -97.8(2) 11_667 .
N2 Fe1 N1 C5 -1.3(2) . .
O1 Fe1 N1 C5 179.2(2) . .
O3 Fe1 N1 C5 0.9(3) . .
Cl1 Fe1 N1 C5 177.23(15) . .
O1 Fe1 N2 C10 84.4(2) 2_645 .
O3 Fe1 N2 C10 -82.1(2) 11_667 .
N1 Fe1 N2 C10 179.4(2) . .
O1 Fe1 N2 C10 -179.81(19) . .
O3 Fe1 N2 C10 0.8(2) . .
Cl1 Fe1 N2 C10 0.9(3) . .
O1 Fe1 N2 C6 -94.0(2) 2_645 .
O3 Fe1 N2 C6 99.5(2) 11_667 .
N1 Fe1 N2 C6 1.04(19) . .
O1 Fe1 N2 C6 1.8(3) . .
O3 Fe1 N2 C6 -177.6(2) . .
Cl1 Fe1 N2 C6 -177.47(15) . .
C5 N1 C1 C2 0.4(4) . .
Fe1 N1 C1 C2 177.3(2) . .
C5 N1 C1 C13 -178.4(3) . .
Fe1 N1 C1 C13 -1.5(4) . .
N1 C1 C2 C3 -1.3(5) . .
C13 C1 C2 C3 177.4(3) . .
C1 C2 C3 C4 1.8(6) . .
C2 C3 C4 C5 -1.4(6) . .
C2 C3 C4 C11 179.3(4) . .
C1 N1 C5 C4 0.0(4) . .
Fe1 N1 C5 C4 -177.1(2) . .
C1 N1 C5 C6 178.4(3) . .
Fe1 N1 C5 C6 1.3(3) . .
C3 C4 C5 N1 0.5(5) . .
C11 C4 C5 N1 179.8(3) . .
C3 C4 C5 C6 -177.9(3) . .
C11 C4 C5 C6 1.5(5) . .
C10 N2 C6 C7 -0.5(4) . .
Fe1 N2 C6 C7 178.0(2) . .
C10 N2 C6 C5 -179.2(3) . .
Fe1 N2 C6 C5 -0.7(3) . .
N1 C5 C6 N2 -0.4(4) . .
C4 C5 C6 N2 178.0(3) . .
N1 C5 C6 C7 -179.2(3) . .
C4 C5 C6 C7 -0.7(5) . .
N2 C6 C7 C8 0.1(5) . .
C5 C6 C7 C8 178.8(3) . .
N2 C6 C7 C12 -178.7(3) . .
C5 C6 C7 C12 -0.1(5) . .
C6 C7 C8 C9 0.7(5) . .
C12 C7 C8 C9 179.4(4) . .
C7 C8 C9 C10 -1.1(5) . .
C6 N2 C10 C9 0.1(4) . .
Fe1 N2 C10 C9 -178.3(2) . .
C6 N2 C10 C14 179.9(2) . .
Fe1 N2 C10 C14 1.6(3) . .
C8 C9 C10 N2 0.7(5) . .
C8 C9 C10 C14 -179.2(3) . .
C3 C4 C11 C12 177.8(4) . .
C5 C4 C11 C12 -1.5(6) . .
C4 C11 C12 C7 0.7(7) . .
C6 C7 C12 C11 0.1(6) . .
C8 C7 C12 C11 -178.6(4) . .
Fe1 O1 C13 O2 0.1(4) 3_765 .
Fe1 O1 C13 O2 -176.0(3) . .
Fe1 O1 C13 C1 179.29(18) 3_765 .
Fe1 O1 C13 C1 3.2(3) . .
N1 C1 C13 O2 178.0(3) . .
C2 C1 C13 O2 -0.8(5) . .
N1 C1 C13 O1 -1.3(4) . .
C2 C1 C13 O1 179.9(3) . .
Fe1 O3 C14 O4 1.8(5) 12_547 .
Fe1 O3 C14 O4 -174.5(3) . .
Fe1 O3 C14 C10 -178.22(18) 12_547 .
Fe1 O3 C14 C10 5.5(3) . .
N2 C10 C14 O4 175.3(3) . .
C9 C10 C14 O4 -4.8(5) . .
N2 C10 C14 O3 -4.7(4) . .
C9 C10 C14 O3 175.2(3) . .
